data_7220565
loop_
_publ_author_name
'D\'iaz-Gallifa, P.'
'Fabelo, O.'
'Pas\'an, J.'
'Ca\~nadillas-Delgado, L.'
'Ram\'irez, M. A.'
'Gallardo, A. G.'
'Ruiz-P\'erez, C.'

_publ_section_title
;
 Synthesis and structural characterization of six Cu(ii)-based
 coordination polymers using the thermally tunable
 1,2,3,4-cyclobutanetetracarboxylic acid
;
_journal_issue 27
_journal_name_full CrystEngComm
_journal_page_first 5081
_journal_paper_doi 10.1039/C5CE00326A
_journal_volume 17
_journal_year 2015
_chemical_formula_sum 'C4 H2 Cu O6'
_chemical_formula_weight 209.60
_chemical_name_systematic
;
 ?
;
_space_group_IT_number 56
_symmetry_cell_setting orthorhombic
_symmetry_space_group_name_Hall '-P 2ab 2ac'
_symmetry_space_group_name_H-M 'P c c n'
_atom_sites_solution_hydrogens geom
_atom_sites_solution_primary direct
_atom_sites_solution_secondary difmap
_audit_creation_method SHELXL-97
_audit_update_record
;
2014-11-06 deposited with the CCDC.
2015-05-26 downloaded from the CCDC.
;
_cell_angle_alpha 90.00
_cell_angle_beta 90.00
_cell_angle_gamma 90.00
_cell_formula_units_Z 8
_cell_length_a 7.9815(5)
_cell_length_b 14.4504(6)
_cell_length_c 10.2757(6)
_cell_measurement_temperature 293(2)
_cell_volume 1185.16(11)
_computing_structure_refinement 'SHELXL-97 (Sheldrick, 1997)'
_diffrn_ambient_temperature 293(2)
_diffrn_measured_fraction_theta_full 0.967
_diffrn_measured_fraction_theta_max 0.968
_diffrn_radiation_monochromator graphite
_diffrn_radiation_source 'fine-focus sealed tube'
_diffrn_radiation_type CuK\a
_diffrn_radiation_wavelength 1.54184
_diffrn_reflns_av_R_equivalents 0.0498
_diffrn_reflns_av_sigmaI/netI 0.0628
_diffrn_reflns_limit_h_max 9
_diffrn_reflns_limit_h_min -9
_diffrn_reflns_limit_k_max 17
_diffrn_reflns_limit_k_min -17
_diffrn_reflns_limit_l_max 12
_diffrn_reflns_limit_l_min -4
_diffrn_reflns_number 2658
_diffrn_reflns_theta_full 73.55
_diffrn_reflns_theta_max 73.55
_diffrn_reflns_theta_min 6.13
_exptl_absorpt_coefficient_mu 5.167
_exptl_absorpt_correction_T_max 0.5229
_exptl_absorpt_correction_T_min 0.4820
_exptl_absorpt_correction_type sphere
_exptl_absorpt_process_details
;
Interpolation using  Int.Tab. Vol. C (1992) p. 523,Tab. 6.3.3.3
for values of muR in the range 0-2.5, and Int.Tab. Vol.II (1959)
p.302; Table 5.3.6 B for muR in the range 2.6-10.0.
The interpolation procedure of C.W.Dwiggins Jr (Acta Cryst.(1975)
A31,146-148) is used with some modification.
;
_exptl_crystal_colour blue
_exptl_crystal_density_diffrn 2.349
_exptl_crystal_density_method 'not measured'
_exptl_crystal_description prism
_exptl_crystal_F_000 824
_exptl_crystal_size_max 0.06
_exptl_crystal_size_mid 0.04
_exptl_crystal_size_min 0.03
_exptl_crystal_size_rad 0.1000
_refine_diff_density_max 0.854
_refine_diff_density_min -0.713
_refine_diff_density_rms 0.181
_refine_ls_extinction_method none
_refine_ls_goodness_of_fit_ref 1.052
_refine_ls_hydrogen_treatment constr
_refine_ls_matrix_type full
_refine_ls_number_parameters 100
_refine_ls_number_reflns 1161
_refine_ls_number_restraints 0
_refine_ls_restrained_S_all 1.052
_refine_ls_R_factor_all 0.0692
_refine_ls_R_factor_gt 0.0571
_refine_ls_shift/su_max 0.000
_refine_ls_shift/su_mean 0.000
_refine_ls_structure_factor_coef Fsqd
_refine_ls_weighting_details 'calc w=1/[\s^2^(Fo^2^)+(0.0971P)^2^+0.0000P] where P=(Fo^2^+2Fc^2^)/3'
_refine_ls_weighting_scheme calc
_refine_ls_wR_factor_gt 0.1450
_refine_ls_wR_factor_ref 0.1578
_reflns_number_gt 931
_reflns_number_total 1161
_reflns_threshold_expression >2sigma(I)
_cod_data_source_file c5ce00326a2.cif
_cod_data_source_block shelx
_cod_depositor_comments
;
The following automatic conversions were performed:

'_symmetry_cell_setting' value 'Orthorhombic' changed to
'orthorhombic' according to
/usr/data/users/saulius/crontab/automatic-downloads/rss-feeds/RSC/lib/dictionaries/cif_core.dic
dictionary named 'cif_core.dic' version 2.4.2 from 2011-04-26.

Automatic conversion script
Id: cif_fix_values 3271 2015-04-21 07:52:19Z andrius 

 Adding full bibliography for 7220563--7220567.cif.
;
_cod_original_sg_symbol_H-M Pccn
_cod_database_code 7220565
_exptl_absorpt_correction_t_ave 0.5027

loop_
_symmetry_equiv_pos_as_xyz
'x, y, z'
'-x+1/2, -y+1/2, z'
'x+1/2, -y, -z+1/2'
'-x, y+1/2, -z+1/2'
'-x, -y, -z'
'x-1/2, y-1/2, -z'
'-x-1/2, y, z-1/2'
'x, -y-1/2, z-1/2'

loop_
_atom_site_label
_atom_site_type_symbol
_atom_site_fract_x
_atom_site_fract_y
_atom_site_fract_z
_atom_site_U_iso_or_equiv
_atom_site_adp_type
_atom_site_occupancy
_atom_site_symmetry_multiplicity
_atom_site_calc_flag
_atom_site_refinement_flags
Cu1 Cu 0.11228(8) 0.56071(4) 0.10614(6) 0.0201(3) Uani 1 1 d .
O1 O 0.3987(5) 0.4163(3) 0.0482(4) 0.0361(10) Uani 1 1 d .
O2 O 0.1313(4) 0.4460(2) 0.0067(3) 0.0235(7) Uani 1 1 d .
O3 O 0.5339(5) 0.3065(2) -0.2860(3) 0.0278(8) Uani 1 1 d .
O4 O 0.6002(4) 0.1659(2) -0.2193(3) 0.0225(7) Uani 1 1 d .
C1 C 0.2585(6) 0.3252(3) -0.1103(4) 0.0198(9) Uani 1 1 d .
H1 H 0.2613 0.3519 -0.1979 0.024 Uiso 1 1 calc R
C2 C 0.2677(6) 0.4016(3) -0.0094(4) 0.0227(10) Uani 1 1 d .
C3 C 0.3879(5) 0.2464(3) -0.1000(4) 0.0209(10) Uani 1 1 d .
H2 H 0.4412 0.2448 -0.0141 0.025 Uiso 1 1 calc R
C4 C 0.5159(6) 0.2404(3) -0.2088(4) 0.0221(9) Uani 1 1 d .
O1W O 0.0250(7) 0.4871(3) 0.2515(4) 0.0398(10) Uani 1 1 d .
O2W O 0.2493(6) 0.6319(3) -0.0206(3) 0.0338(9) Uani 1 1 d .

loop_
_atom_site_aniso_label
_atom_site_aniso_U_11
_atom_site_aniso_U_22
_atom_site_aniso_U_33
_atom_site_aniso_U_23
_atom_site_aniso_U_13
_atom_site_aniso_U_12
Cu1 0.0240(5) 0.0140(4) 0.0223(4) -0.0030(2) 0.0000(3) 0.0030(3)
O1 0.0279(19) 0.037(2) 0.043(2) -0.0167(19) -0.0127(17) 0.0066(16)
O2 0.0235(16) 0.0188(16) 0.0282(17) -0.0077(13) -0.0013(13) 0.0058(13)
O3 0.0330(18) 0.0192(16) 0.0311(16) 0.0079(14) 0.0104(15) 0.0048(14)
O4 0.0261(17) 0.0161(15) 0.0252(15) 0.0049(12) 0.0071(13) 0.0075(12)
C1 0.019(2) 0.0138(19) 0.027(2) -0.0010(17) -0.0027(18) 0.0026(16)
C2 0.023(2) 0.018(2) 0.027(2) -0.0020(18) -0.0055(19) 0.0032(18)
C3 0.021(2) 0.018(2) 0.024(2) -0.0006(16) 0.0008(17) 0.0016(16)
C4 0.022(2) 0.019(2) 0.0251(19) 0.0003(18) 0.0033(18) 0.0013(18)
O1W 0.073(3) 0.0183(16) 0.0281(16) 0.0004(15) 0.0160(19) -0.0014(18)
O2W 0.036(2) 0.033(2) 0.0330(17) 0.0074(15) 0.0045(17) -0.0035(17)

loop_
_atom_type_symbol
_atom_type_description
_atom_type_scat_dispersion_real
_atom_type_scat_dispersion_imag
_atom_type_scat_source
C C 0.0181 0.0091 'International Tables Vol C Tables 4.2.6.8 and 6.1.1.4'
H H 0.0000 0.0000 'International Tables Vol C Tables 4.2.6.8 and 6.1.1.4'
O O 0.0492 0.0322 'International Tables Vol C Tables 4.2.6.8 and 6.1.1.4'
Cu Cu -1.9646 0.5888 'International Tables Vol C Tables 4.2.6.8 and 6.1.1.4'

loop_
_geom_angle_atom_site_label_1
_geom_angle_atom_site_label_2
_geom_angle_atom_site_label_3
_geom_angle
_geom_angle_site_symmetry_1
_geom_angle_site_symmetry_3
O4 Cu1 O2 174.05(14) 6_565 .
O4 Cu1 O1W 87.16(16) 6_565 .
O2 Cu1 O1W 88.04(16) . .
O4 Cu1 O2W 90.86(16) 6_565 .
O2 Cu1 O2W 93.05(16) . .
O1W Cu1 O2W 167.2(2) . .
O4 Cu1 O2 107.52(13) 6_565 5_565
O2 Cu1 O2 76.28(15) . 5_565
O1W Cu1 O2 93.53(18) . 5_565
O2W Cu1 O2 99.15(15) . 5_565
C2 O2 Cu1 124.2(3) . .
C2 O2 Cu1 130.2(3) . 5_565
Cu1 O2 Cu1 103.72(14) . 5_565
C4 O4 Cu1 130.2(3) . 6_655
C2 C1 C3 117.3(4) . .
C2 C1 C3 118.1(4) . 2
C3 C1 C3 90.4(3) . 2
O1 C2 O2 125.6(4) . .
O1 C2 C1 120.0(4) . .
O2 C2 C1 114.4(4) . .
C4 C3 C1 116.3(4) . .
C4 C3 C1 114.5(4) . 2
C1 C3 C1 89.0(3) . 2
O3 C4 O4 122.1(4) . .
O3 C4 C3 120.1(4) . .
O4 C4 C3 117.8(4) . .

loop_
_geom_bond_atom_site_label_1
_geom_bond_atom_site_label_2
_geom_bond_distance
_geom_bond_site_symmetry_2
Cu1 O4 1.916(3) 6_565
Cu1 O2 1.954(3) .
Cu1 O1W 1.961(4) .
Cu1 O2W 1.988(4) .
Cu1 O2 2.266(4) 5_565
O1 C2 1.220(6) .
O2 C2 1.274(6) .
O2 Cu1 2.266(4) 5_565
O3 C4 1.250(6) .
O4 C4 1.273(6) .
O4 Cu1 1.916(3) 6_655
C1 C2 1.517(6) .
C1 C3 1.541(6) .
C1 C3 1.565(6) 2
C3 C4 1.517(6) .
C3 C1 1.565(6) 2
